data_2011484
loop_
_publ_author_name
'Kim, Jong Seung'
'Lee, Won Ku'
'Rim, Jeong Ah'
'Jensen, William P.'
'Lee, Jin-Ho'
'Kim, Moon-Jib'
'Kim, Jin-Gyu'
'Suh, Il-Hwan'

_publ_section_title
25,27-(6-Tosyl-3,9-dioxa-6-azaundecane-1,11-diyldioxy)-26,28-(3,6,9-trioxaundecane-1,11-diyldioxy)calix[4]arene
_journal_issue 11
_journal_name_full 'Acta Crystallographica Section C'
_journal_page_first 1369
_journal_page_last 1371
_journal_paper_doi 10.1107/S0108270100010921
_journal_volume 56
_journal_year 2000
_chemical_formula_sum 'C51 H59 N O11 S'
_chemical_formula_weight 894.05
_chemical_name_systematic
;
 ?
;
_space_group_IT_number 14
_symmetry_cell_setting monoclinic
_symmetry_space_group_name_Hall '-P 2ybc'
_symmetry_space_group_name_H-M 'P 1 21/c 1'
_audit_creation_method SHELXL-97
_cell_angle_alpha 90.00
_cell_angle_beta 113.340(7)
_cell_angle_gamma 90.00
_cell_formula_units_Z 4
_cell_length_a 23.547(2)
_cell_length_b 10.922(3)
_cell_length_c 19.4876(18)
_cell_measurement_reflns_used 25
_cell_measurement_temperature 289(2)
_cell_measurement_theta_max 13.44
_cell_measurement_theta_min 11.45
_cell_volume 4601.7(14)
_computing_cell_refinement 'CAD4 Express'
_computing_data_collection 'CAD4 Express (Enraf Nonius, 1994)'
_computing_data_reduction 'XCAD4 (Harms & Wocadlo, 1995)'
_computing_molecular_graphics 'ORTEPII (Johnson, 1976)'
_computing_publication_material 'WinGX publication routines (Farrugia, 1998)'
_computing_structure_refinement 'SHELXL97 (Sheldrick, 1997)'
_computing_structure_solution 'SHELX86 (Sheldrick, 1990)'
_diffrn_ambient_temperature 289(2)
_diffrn_measured_fraction_theta_full .994
_diffrn_measured_fraction_theta_max .994
_diffrn_measurement_device_type 'Enraf Nonius CAD4'
_diffrn_measurement_method 'non-profiled omega/2theta scans'
_diffrn_radiation_monochromator graphite
_diffrn_radiation_source 'fine-focus sealed tube'
_diffrn_radiation_type MoK\a
_diffrn_radiation_wavelength .71069
_diffrn_reflns_av_R_equivalents .0469
_diffrn_reflns_av_sigmaI/netI .1195
_diffrn_reflns_limit_h_max 27
_diffrn_reflns_limit_h_min 0
_diffrn_reflns_limit_k_max 12
_diffrn_reflns_limit_k_min 0
_diffrn_reflns_limit_l_max 21
_diffrn_reflns_limit_l_min -23
_diffrn_reflns_number 8225
_diffrn_reflns_theta_full 24.98
_diffrn_reflns_theta_max 24.98
_diffrn_reflns_theta_min 2.09
_diffrn_standards_decay_% 3
_diffrn_standards_interval_time 300
_diffrn_standards_number 3
_exptl_absorpt_coefficient_mu .133
_exptl_absorpt_correction_T_max .9805
_exptl_absorpt_correction_T_min .9330
_exptl_absorpt_correction_type psi-scan
_exptl_absorpt_process_details
;
(North et al., 1968)
Number of psi-scan sets used was 1.
;
_exptl_crystal_colour colorless
_exptl_crystal_density_diffrn 1.291
_exptl_crystal_density_method 'not measured'
_exptl_crystal_description plate
_exptl_crystal_F_000 1904
_exptl_crystal_size_max .53
_exptl_crystal_size_mid .46
_exptl_crystal_size_min .15
_refine_diff_density_max .573
_refine_diff_density_min -.299
_refine_ls_extinction_method none
_refine_ls_goodness_of_fit_ref 1.011
_refine_ls_hydrogen_treatment mixed
_refine_ls_matrix_type full
_refine_ls_number_parameters 571
_refine_ls_number_reflns 8018
_refine_ls_number_restraints 0
_refine_ls_restrained_S_all 1.011
_refine_ls_R_factor_all .2033
_refine_ls_R_factor_gt .0808
_refine_ls_shift/su_max <0.001
_refine_ls_shift/su_mean .000
_refine_ls_structure_factor_coef Fsqd
_refine_ls_weighting_details 'calc w = 1/[\s^2^(Fo^2^)+(0.0680P)^2^+2.5027P] where P=(Fo^2^+2Fc^2^)/3'
_refine_ls_weighting_scheme calc
_refine_ls_wR_factor_ref .2063
_reflns_number_gt 3475
_reflns_number_total 8018
_reflns_threshold_expression I>2\s(I)
_cod_data_source_file bj1002.cif
_cod_data_source_block I
_cod_depositor_comments
;
The following automatic conversions were performed:
'_geom_bond_publ_flag' value 'Y' changed to 'y' according to
'/home/saulius/struct/CIF-dictionaries/cif_core.dic' dictionary named
'cif_core.dic' version 2.4.1 from 2010-06-29 (6 times).

Automatic conversion script
Id: cif_fix_enum 1527 2010-12-29 10:47:43Z saulius 

The following automatic conversions were performed:

'_geom_bond_publ_flag' value 'Y' changed to 'y' according to
/home/saulius/struct/CIF-dictionaries/cif_core.dic dictionary named
'cif_core.dic' version 2.4.1 from 2010-06-29 (6 times).

Automatic conversion script
Id: cif_fix_values 1715 2011-07-08 13:25:40Z adriana 
;
_cod_original_cell_volume 4601.6(14)
_cod_original_sg_symbol_H-M 'P 21/c'
_cod_database_code 2011484
_cod_database_fobs_code 2011484

loop_
_symmetry_equiv_pos_as_xyz
'x, y, z'
'-x, y+1/2, -z+1/2'
'-x, -y, -z'
'x, -y-1/2, z-1/2'

loop_
_atom_site_label
_atom_site_fract_x
_atom_site_fract_y
_atom_site_fract_z
_atom_site_U_iso_or_equiv
_atom_site_adp_type
_atom_site_calc_flag
_atom_site_refinement_flags
_atom_site_occupancy
_atom_site_disorder_assembly
_atom_site_disorder_group
_atom_site_type_symbol
S .06312(7) 1.01239(14) .28128(8) .0631(4) Uani d . 1 . . S
N .1047(2) .8889(4) .2911(2) .0618(13) Uani d . 1 . . N
O1 .39555(18) .5743(3) .2113(2) .0648(10) Uani d . 1 . . O
O2 .48751(18) .5042(4) .1425(2) .0755(11) Uani d . 1 . . O
O3 .46299(17) .2476(4) .0829(2) .0646(10) Uani d . 1 . . O
O4 .34067(19) .1042(4) .0492(2) .0877(13) Uani d . 1 . . O
O5 .2661(2) .3100(4) .1235(2) .0834(13) Uani d . 1 . . O
O6 .24194(16) .5956(3) .09681(18) .0559(10) Uani d . 1 . . O
O7 .1247(2) .7687(4) .1230(2) .0909(14) Uani d . 1 . . O
O8 .17782(19) .6421(4) .3443(2) .0727(11) Uani d . 1 . . O
O9 .26539(15) .4886(3) .30399(18) .0538(9) Uani d . 1 . . O
O10 .10127(18) 1.1159(3) .2836(2) .0773(12) Uani d . 1 . . O
O11 .03513(18) 1.0051(4) .3343(2) .0820(12) Uani d . 1 . . O
C1 .3124(2) .4086(5) .3081(3) .0455(13) Uani d . 1 . . C
C2 .2992(3) .2865(5) .2844(3) .0528(14) Uani d . 1 . . C
C3 .3490(3) .2108(5) .2945(3) .0672(17) Uani d . 1 . . C
H3 .3417 .1289 .2807 .081 Uiso calc R 1 . . H
C4 .4087(3) .2526(5) .3242(3) .0639(16) Uani d . 1 . . C
H4 .4414 .1990 .3318 .077 Uiso calc R 1 . . H
C5 .4201(3) .3744(6) .3426(3) .0593(15) Uani d . 1 . . C
H5 .4605 .4033 .3612 .071 Uiso calc R 1 . . H
C6 .3719(3) .4551(5) .3339(3) .0500(14) Uani d . 1 . . C
C7 .3848(2) .5888(5) .3541(3) .0557(15) Uani d . 1 . . C
H7A .4293 .6005 .3755 .067 Uiso calc R 1 . . H
H7B .3700 .6075 .3929 .067 Uiso calc R 1 . . H
C8 .3568(2) .6808(5) .2917(3) .0479(13) Uani d . 1 . . C
C9 .3243(2) .7793(5) .3017(3) .0610(16) Uani d . 1 . . C
H9 .3179 .7854 .3457 .073 Uiso calc R 1 . . H
C10 .3012(3) .8688(5) .2482(4) .0765(19) Uani d . 1 . . C
H10 .2807 .9363 .2565 .092 Uiso calc R 1 . . H
C11 .3090(3) .8565(5) .1820(4) .0728(18) Uani d . 1 . . C
H11 .2935 .9169 .1458 .087 Uiso calc R 1 . . H
C12 .3391(3) .7571(5) .1678(3) .0606(16) Uani d . 1 . . C
C13 .3646(2) .6734(5) .2255(3) .0513(14) Uani d . 1 . . C
C14 .4586(4) .5933(7) .2343(4) .1101(19) Uani d . 1 . . C
H14A .4774 .6024 .2882 .132 Uiso calc R 1 . . H
H14B .4659 .6679 .2121 .132 Uiso calc R 1 . . H
C15 .4880(4) .4848(7) .2109(4) .1101(19) Uani d . 1 . . C
H15A .5303 .4741 .2467 .132 Uiso calc R 1 . . H
H15B .4652 .4106 .2105 .132 Uiso calc R 1 . . H
C16 .5258(3) .4257(6) .1227(4) .0790(19) Uani d . 1 . . C
H16A .5498 .3756 .1655 .095 Uiso calc R 1 . . H
H16B .5546 .4745 .1097 .095 Uiso calc R 1 . . H
C17 .4902(3) .3445(6) .0586(4) .0774(19) Uani d . 1 . . C
H17A .4582 .3915 .0204 .093 Uiso calc R 1 . . H
H17B .5176 .3114 .0369 .093 Uiso calc R 1 . . H
C18 .4307(3) .1649(6) .0246(3) .0763(18) Uani d . 1 . . C
H18A .4595 .1248 .0076 .092 Uiso calc R 1 . . H
H18B .4008 .2092 -.0173 .092 Uiso calc R 1 . . H
C19 .3983(3) .0714(6) .0517(4) .085(2) Uani d . 1 . . C
H19A .3936 -.0022 .0221 .103 Uiso calc R 1 . . H
H19B .4247 .0511 .1029 .103 Uiso calc R 1 . . H
C20 .3421(3) .1963(6) .0984(5) .093(2) Uani d . 1 . . C
H20A .3551 .2732 .0843 .112 Uiso calc R 1 . . H
H20B .3701 .1758 .1490 .112 Uiso calc R 1 . . H
C21 .2740(3) .2048(6) .0923(4) .102(2) Uani d . 1 . . C
H21A .2457 .2022 .0401 .123 Uiso calc R 1 . . H
H21B .2651 .1356 .1176 .123 Uiso calc R 1 . . H
C22 .2051(3) .3291(5) .1174(3) .0589(15) Uani d . 1 . . C
C23 .1906(2) .3022(5) .1779(3) .0499(14) Uani d . 1 . . C
C24 .2345(2) .2380(5) .2476(3) .0618(15) Uani d . 1 . . C
H24A .2161 .2398 .2842 .074 Uiso calc R 1 . . H
H24B .2371 .1529 .2350 .074 Uiso calc R 1 . . H
C25 .1310(3) .3300(5) .1703(3) .0615(15) Uani d . 1 . . C
H25 .1193 .3142 .2098 .074 Uiso calc R 1 . . H
C26 .0893(3) .3801(6) .1063(4) .0763(18) Uani d . 1 . . C
H26 .0495 .3980 .1025 .092 Uiso calc R 1 . . H
C27 .1054(3) .4044(5) .0473(4) .0734(18) Uani d . 1 . . C
H27 .0760 .4373 .0036 .088 Uiso calc R 1 . . H
C28 .1646(3) .3809(5) .0515(3) .0594(15) Uani d . 1 . . C
C29 .1802(3) .4094(6) -.0151(3) .084(2) Uani d . 1 . . C
H29A .1803 .3320 -.0395 .101 Uiso calc R 1 . . H
H29B .1461 .4568 -.0497 .101 Uiso calc R 1 . . H
C30 .2382(3) .4748(5) -.0072(3) .0554(14) Uani d . 1 . . C
C31 .2661(3) .4443(5) -.0557(3) .0737(18) Uani d . 1 . . C
H31 .2496 .3809 -.0897 .088 Uiso calc R 1 . . H
C32 .3173(3) .5052(7) -.0547(4) .084(2) Uani d . 1 . . C
H32 .3350 .4835 -.0880 .101 Uiso calc R 1 . . H
C33 .3422(3) .5979(6) -.0047(3) .0752(19) Uani d . 1 . . C
H33 .3774 .6380 -.0037 .090 Uiso calc R 1 . . H
C34 .3160(3) .6333(5) .0444(3) .0586(15) Uani d . 1 . . C
C35 .3448(3) .7435(6) .0940(3) .083(2) Uani d . 1 . . C
H35A .3886 .7436 .1039 .100 Uiso calc R 1 . . H
H35B .3272 .8165 .0649 .100 Uiso calc R 1 . . H
C36 .2646(2) .5691(5) .0431(3) .0489(13) Uani d . 1 . . C
C37 .1909(3) .6767(5) .0756(3) .0621(16) Uani d . 1 . . C
H37A .1573 .6473 .0310 .075 Uiso calc R 1 . . H
H37B .2028 .7577 .0657 .075 Uiso calc R 1 . . H
C38 .1715(3) .6804(5) .1407(3) .0602(15) Uani d . 1 . . C
H38A .1561 .6010 .1477 .072 Uiso calc R 1 . . H
H38B .2062 .7025 .1863 .072 Uiso calc R 1 . . H
C39 .0975(3) .7772(7) .1763(4) .090(2) Uani d . 1 . . C
H39A .0977 .6972 .1980 .108 Uiso calc R 1 . . H
H39B .0549 .8039 .1517 .108 Uiso calc R 1 . . H
C40 .1336(3) .8685(5) .2384(3) .0686(17) Uani d . 1 . . C
H40A .1753 .8378 .2653 .082 Uiso calc R 1 . . H
H40B .1367 .9460 .2158 .082 Uiso calc R 1 . . H
C41 .0963(3) .7844(5) .3328(3) .0729(18) Uani d . 1 . . C
H41A .0713 .7232 .2978 .087 Uiso calc R 1 . . H
H41B .0738 .8109 .3626 .087 Uiso calc R 1 . . H
C42 .1561(3) .7274(6) .3832(3) .0767(18) Uani d . 1 . . C
H42A .1869 .7910 .4044 .092 Uiso calc R 1 . . H
H42B .1503 .6861 .4241 .092 Uiso calc R 1 . . H
C43 .2265(3) .5706(6) .3920(3) .0746(18) Uani d . 1 . . C
H43A .2177 .5455 .4345 .090 Uiso calc R 1 . . H
H43B .2641 .6192 .4106 .090 Uiso calc R 1 . . H
C44 .2364(3) .4613(5) .3542(3) .0663(17) Uani d . 1 . . C
H44A .2620 .4036 .3915 .080 Uiso calc R 1 . . H
H44B .1969 .4224 .3265 .080 Uiso calc R 1 . . H
C45 .0055(2) 1.0045(5) .1908(3) .0551(14) Uani d . 1 . . C
C46 .0086(3) 1.0763(5) .1344(4) .0626(16) Uani d . 1 . . C
H46 .0401 1.1338 .1454 .075 Uiso calc R 1 . . H
C47 -.0339(3) 1.0645(5) .0620(4) .0671(16) Uani d . 1 . . C
H47 -.0317 1.1157 .0250 .080 Uiso calc R 1 . . H
C48 -.0799(3) .9768(6) .0439(4) .0685(17) Uani d . 1 . . C
C49 -.0833(3) .9061(6) .1011(4) .0803(19) Uani d . 1 . . C
H49 -.1148 .8486 .0902 .096 Uiso calc R 1 . . H
C50 -.0411(3) .9188(6) .1737(4) .0741(18) Uani d . 1 . . C
H50 -.0440 .8697 .2112 .089 Uiso calc R 1 . . H
C51 -.1257(3) .9606(6) -.0359(4) .097(2) Uani d . 1 . . C
H51A -.1177 1.0206 -.0671 .145 Uiso calc R 1 . . H
H51B -.1669 .9710 -.0384 .145 Uiso calc R 1 . . H
H51C -.1214 .8800 -.0529 .145 Uiso calc R 1 . . H

loop_
_atom_site_aniso_label
_atom_site_aniso_U_11
_atom_site_aniso_U_22
_atom_site_aniso_U_33
_atom_site_aniso_U_12
_atom_site_aniso_U_13
_atom_site_aniso_U_23
S .0679(10) .0574(10) .0705(10) .0049(9) .0342(9) -.0041(8)
N .076(3) .053(3) .074(3) .011(3) .047(3) .015(3)
O1 .083(3) .055(2) .069(3) .000(2) .042(2) .002(2)
O2 .093(3) .060(3) .082(3) .020(2) .043(2) -.005(2)
O3 .073(3) .066(3) .063(2) -.008(2) .037(2) -.008(2)
O4 .070(3) .089(3) .104(3) -.003(3) .034(3) -.019(3)
O5 .104(4) .082(3) .067(3) -.002(3) .037(3) -.016(2)
O6 .072(3) .053(2) .052(2) .007(2) .035(2) .0016(18)
O7 .117(4) .096(3) .081(3) .051(3) .062(3) .022(3)
O8 .091(3) .070(3) .059(2) .023(2) .032(2) .000(2)
O9 .060(2) .047(2) .061(2) .013(2) .0309(19) .0133(19)
O10 .086(3) .056(3) .083(3) -.016(2) .026(2) -.005(2)
O11 .096(3) .088(3) .082(3) .017(3) .057(3) -.002(3)
C1 .055(4) .043(3) .039(3) .006(3) .019(3) .011(3)
C2 .059(4) .040(3) .056(3) .000(3) .020(3) .003(3)
C3 .090(5) .037(4) .076(4) .009(4) .034(4) .007(3)
C4 .076(5) .045(4) .077(4) .025(4) .037(4) .015(3)
C5 .057(4) .070(5) .056(4) .010(3) .029(3) .013(3)
C6 .062(4) .044(3) .044(3) .003(3) .021(3) .003(3)
C7 .057(3) .062(4) .047(3) -.009(3) .020(3) -.005(3)
C8 .055(3) .039(3) .052(3) -.008(3) .023(3) -.003(3)
C9 .070(4) .043(4) .076(4) -.009(3) .037(3) -.018(3)
C10 .083(5) .038(4) .109(6) -.004(3) .038(4) -.010(4)
C11 .084(5) .038(4) .084(5) -.017(3) .019(4) .009(3)
C12 .078(4) .037(3) .065(4) -.018(3) .027(3) .005(3)
C13 .064(4) .033(3) .066(4) -.006(3) .035(3) -.009(3)
C14 .143(5) .091(4) .135(5) .027(4) .097(4) .009(4)
C15 .143(5) .091(4) .135(5) .027(4) .097(4) .009(4)
C16 .081(4) .059(4) .123(6) -.005(4) .067(4) -.019(4)
C17 .102(5) .065(4) .094(5) .013(4) .069(4) .007(4)
C18 .084(5) .083(5) .069(4) -.007(4) .037(4) -.020(4)
C19 .090(5) .071(5) .104(5) -.013(4) .047(4) -.035(4)
C20 .071(5) .062(5) .163(7) -.016(4) .064(5) -.015(5)
C21 .097(6) .054(5) .128(7) -.007(4) .016(5) .005(5)
C22 .043(3) .065(4) .074(4) -.008(3) .029(3) -.015(3)
C23 .052(4) .043(3) .058(4) -.011(3) .025(3) -.002(3)
C24 .073(4) .042(3) .069(4) -.005(3) .028(3) -.004(3)
C25 .068(4) .053(4) .068(4) -.012(3) .032(4) -.001(3)
C26 .068(4) .074(5) .092(5) .000(4) .036(4) .008(4)
C27 .066(4) .065(4) .074(4) -.004(4) .011(4) .005(4)
C28 .064(4) .057(4) .051(4) -.022(3) .015(3) -.006(3)
C29 .096(5) .095(5) .063(4) -.031(4) .033(4) -.011(4)
C30 .078(4) .051(4) .041(3) -.005(3) .026(3) .000(3)
C31 .116(6) .059(4) .061(4) .004(4) .050(4) .000(3)
C32 .112(6) .098(5) .067(4) .013(5) .060(4) .001(4)
C33 .079(4) .102(6) .057(4) -.002(4) .040(4) .021(4)
C34 .076(4) .056(4) .046(3) .003(3) .028(3) .017(3)
C35 .106(5) .078(5) .065(4) -.025(4) .033(4) .014(4)
C36 .057(3) .052(3) .042(3) .004(3) .025(3) .009(3)
C37 .079(4) .058(4) .062(4) .001(3) .042(3) .000(3)
C38 .078(4) .054(4) .061(4) .010(3) .041(3) .004(3)
C39 .087(5) .105(6) .090(5) .017(4) .049(4) -.019(5)
C40 .078(4) .064(4) .085(4) .018(3) .055(4) .016(4)
C41 .092(5) .061(4) .083(4) .007(4) .052(4) .009(4)
C42 .107(5) .067(4) .067(4) .020(4) .046(4) .001(4)
C43 .082(5) .078(5) .068(4) .014(4) .035(4) .007(4)
C44 .086(4) .048(4) .080(4) .016(3) .048(4) .014(3)
C45 .056(4) .048(3) .068(4) .006(3) .031(3) -.001(3)
C46 .057(4) .052(4) .078(4) -.007(3) .027(4) -.005(4)
C47 .077(4) .052(4) .073(4) -.010(4) .031(4) -.004(3)
C48 .058(4) .054(4) .093(5) -.004(3) .030(4) -.011(4)
C49 .064(4) .065(4) .116(6) -.022(4) .039(5) -.008(4)
C50 .069(4) .068(4) .088(5) -.004(4) .034(4) .007(4)
C51 .091(5) .086(5) .089(5) -.018(4) .009(4) -.010(4)

loop_
_atom_type_symbol
_atom_type_description
_atom_type_scat_dispersion_real
_atom_type_scat_dispersion_imag
_atom_type_scat_source
C C .0033 .0016 'International Tables Vol C Tables 4.2.6.8 and 6.1.1.4'
H H .0000 .0000 'International Tables Vol C Tables 4.2.6.8 and 6.1.1.4'
N N .0061 .0033 'International Tables Vol C Tables 4.2.6.8 and 6.1.1.4'
O O .0106 .0060 'International Tables Vol C Tables 4.2.6.8 and 6.1.1.4'
S S .1246 .1234 'International Tables Vol C Tables 4.2.6.8 and 6.1.1.4'

loop_
_geom_angle_atom_site_label_1
_geom_angle_atom_site_label_2
_geom_angle_atom_site_label_3
_geom_angle
_geom_angle_publ_flag
O11 S O10 118.9(3) y
O11 S N 107.2(2) y
O10 S N 108.0(2) y
O11 S C45 109.3(3) y
O10 S C45 107.2(3) y
N S C45 105.5(3) y
C40 N C41 118.6(4) y
C40 N S 118.0(4) y
C41 N S 120.3(4) y
C14 O1 C13 113.4(5) ?
C15 O2 C16 115.0(5) ?
C17 O3 C18 112.4(4) ?
C20 O4 C19 114.2(5) ?
C21 O5 C22 114.1(5) ?
C36 O6 C37 116.6(4) ?
C38 O7 C39 113.8(4) ?
C43 O8 C42 112.8(4) ?
C1 O9 C44 114.5(4) ?
C6 C1 O9 117.3(5) ?
C6 C1 C2 121.8(5) ?
O9 C1 C2 120.8(5) ?
C3 C2 C1 117.2(5) ?
C3 C2 C24 120.0(5) ?
C1 C2 C24 122.8(5) ?
C4 C3 C2 122.1(5) ?
C3 C4 C5 119.5(5) ?
C4 C5 C6 121.0(5) ?
C1 C6 C5 118.1(5) ?
C1 C6 C7 121.2(5) ?
C5 C6 C7 120.7(5) ?
C6 C7 C8 117.0(4) ?
C13 C8 C9 117.8(5) ?
C13 C8 C7 122.5(5) ?
C9 C8 C7 119.7(5) ?
C10 C9 C8 121.6(6) ?
C9 C10 C11 118.7(6) ?
C10 C11 C12 122.2(6) ?
C11 C12 C13 116.5(5) ?
C11 C12 C35 121.1(6) ?
C13 C12 C35 122.4(6) ?
C8 C13 C12 123.0(5) ?
C8 C13 O1 120.5(5) ?
C12 C13 O1 116.4(5) ?
O1 C14 C15 109.9(7) ?
O2 C15 C14 110.3(6) ?
O2 C16 C17 112.6(5) ?
O3 C17 C16 110.2(5) ?
O3 C18 C19 110.0(5) ?
O4 C19 C18 116.3(6) ?
O4 C20 C21 104.4(5) ?
O5 C21 C20 109.7(6) ?
C28 C22 C23 124.4(5) ?
C28 C22 O5 116.4(5) ?
C23 C22 O5 119.0(5) ?
C22 C23 C25 116.4(5) ?
C22 C23 C24 123.5(5) ?
C25 C23 C24 120.0(5) ?
C2 C24 C23 118.0(4) ?
C26 C25 C23 121.3(5) ?
C25 C26 C27 120.5(6) ?
C26 C27 C28 121.3(6) ?
C22 C28 C27 116.1(5) ?
C22 C28 C29 124.5(6) ?
C27 C28 C29 119.4(6) ?
C30 C29 C28 122.2(5) ?
C36 C30 C31 117.3(5) ?
C36 C30 C29 124.3(5) ?
C31 C30 C29 118.3(5) ?
C32 C31 C30 121.6(6) ?
C33 C32 C31 119.8(6) ?
C32 C33 C34 121.2(6) ?
C33 C34 C36 118.0(6) ?
C33 C34 C35 116.8(6) ?
C36 C34 C35 125.1(5) ?
C12 C35 C34 119.9(5) ?
O6 C36 C30 119.4(5) ?
O6 C36 C34 118.4(5) ?
C30 C36 C34 122.1(5) ?
O6 C37 C38 106.0(4) ?
O7 C38 C37 106.5(4) ?
O7 C39 C40 110.3(5) ?
N C40 C39 112.7(5) ?
N C41 C42 113.0(5) ?
O8 C42 C41 111.6(5) ?
O8 C43 C44 111.9(5) ?
O9 C44 C43 112.8(5) ?
C46 C45 C50 118.9(5) ?
C46 C45 S 120.7(5) ?
C50 C45 S 120.1(5) ?
C47 C46 C45 121.2(5) ?
C46 C47 C48 120.4(6) ?
C47 C48 C49 118.0(6) ?
C47 C48 C51 120.7(6) ?
C49 C48 C51 121.2(6) ?
C50 C49 C48 121.5(6) ?
C49 C50 C45 119.9(6) ?

loop_
_geom_bond_atom_site_label_1
_geom_bond_atom_site_label_2
_geom_bond_site_symmetry_2
_geom_bond_distance
_geom_bond_publ_flag
S O11 . 1.432(4) y
S O10 . 1.434(4) y
S N . 1.632(4) y
S C45 . 1.751(6) y
N C40 . 1.459(6) y
N C41 . 1.459(6) y
O1 C14 . 1.386(8) ?
O1 C13 . 1.392(6) ?
O2 C15 . 1.346(7) ?
O2 C16 . 1.404(6) ?
O3 C17 . 1.412(6) ?
O3 C18 . 1.414(6) ?
O4 C20 . 1.381(7) ?
O4 C19 . 1.387(6) ?
O5 C21 . 1.347(7) ?
O5 C22 . 1.408(6) ?
O6 C36 . 1.381(5) ?
O6 C37 . 1.416(6) ?
O7 C38 . 1.401(6) ?
O7 C39 . 1.421(6) ?
O8 C43 . 1.395(6) ?
O8 C42 . 1.418(6) ?
O9 C1 . 1.387(5) ?
O9 C44 . 1.428(5) ?
C1 C6 . 1.386(7) ?
C1 C2 . 1.404(7) ?
C2 C3 . 1.383(7) ?
C2 C24 . 1.500(7) ?
C3 C4 . 1.371(7) ?
C4 C5 . 1.376(7) ?
C5 C6 . 1.392(7) ?
C6 C7 . 1.512(7) ?
C7 C8 . 1.512(7) ?
C8 C13 . 1.377(6) ?
C8 C9 . 1.377(7) ?
C9 C10 . 1.374(8) ?
C10 C11 . 1.379(8) ?
C11 C12 . 1.383(8) ?
C12 C13 . 1.387(7) ?
C12 C35 . 1.505(7) ?
C14 C15 . 1.530(8) ?
C16 C17 . 1.491(8) ?
C18 C19 . 1.490(8) ?
C20 C21 . 1.562(8) ?
C22 C28 . 1.382(7) ?
C22 C23 . 1.382(7) ?
C23 C25 . 1.385(7) ?
C23 C24 . 1.515(7) ?
C25 C26 . 1.360(8) ?
C26 C27 . 1.372(8) ?
C27 C28 . 1.387(7) ?
C28 C29 . 1.517(7) ?
C29 C30 . 1.493(7) ?
C30 C36 . 1.387(7) ?
C30 C31 . 1.389(7) ?
C31 C32 . 1.372(8) ?
C32 C33 . 1.366(8) ?
C33 C34 . 1.384(7) ?
C34 C36 . 1.391(7) ?
C34 C35 . 1.524(8) ?
C37 C38 . 1.510(6) ?
C39 C40 . 1.539(8) ?
C41 C42 . 1.497(8) ?
C43 C44 . 1.470(7) ?
C45 C46 . 1.375(7) ?
C45 C50 . 1.378(7) ?
C46 C47 . 1.374(7) ?
C47 C48 . 1.383(7) ?
C48 C49 . 1.384(8) ?
C48 C51 . 1.511(8) ?
C49 C50 . 1.377(8) ?

loop_
_geom_hbond_atom_site_label_D
_geom_hbond_atom_site_label_H
_geom_hbond_atom_site_label_A
_geom_hbond_site_symmetry_A
_geom_hbond_distance_DH
_geom_hbond_distance_HA
_geom_hbond_distance_DA
_geom_hbond_angle_DHA
C20 H20A O3 . .97 2.57 3.033(7) 109.5
C40 H40B O10 . .97 2.60 3.032(7) 107.2
C41 H41B O11 . .97 2.29 2.814(7) 113.1
C46 H46 O10 . .93 2.51 2.894(7) 105.2
C51 H51A O7 3_575 .96 2.52 3.413(8) 154.1

loop_
_geom_torsion_atom_site_label_1
_geom_torsion_atom_site_label_2
_geom_torsion_atom_site_label_3
_geom_torsion_atom_site_label_4
_geom_torsion
O11 S N C40 174.4(4)
O10 S N C40 -56.4(5)
C45 S N C40 58.0(5)
O11 S N C41 14.9(5)
O10 S N C41 144.1(4)
C45 S N C41 -101.5(5)
C44 O9 C1 C6 -113.8(5)
C44 O9 C1 C2 68.2(6)
C6 C1 C2 C3 5.9(7)
O9 C1 C2 C3 -176.2(4)
C6 C1 C2 C24 -172.3(5)
O9 C1 C2 C24 5.5(7)
C1 C2 C3 C4 -1.9(8)
C24 C2 C3 C4 176.4(5)
C2 C3 C4 C5 -2.0(9)
C3 C4 C5 C6 2.2(8)
O9 C1 C6 C5 176.2(4)
C2 C1 C6 C5 -5.9(7)
O9 C1 C6 C7 -2.2(7)
C2 C1 C6 C7 175.7(5)
C4 C5 C6 C1 1.7(7)
C4 C5 C6 C7 -179.9(5)
C1 C6 C7 C8 -63.5(6)
C5 C6 C7 C8 118.1(5)
C6 C7 C8 C13 -52.5(7)
C6 C7 C8 C9 130.4(5)
C13 C8 C9 C10 -1.1(8)
C7 C8 C9 C10 176.2(5)
C8 C9 C10 C11 2.4(9)
C9 C10 C11 C12 .1(9)
C10 C11 C12 C13 -3.8(8)
C10 C11 C12 C35 177.6(5)
C9 C8 C13 C12 -2.8(8)
C7 C8 C13 C12 179.9(5)
C9 C8 C13 O1 -178.2(4)
C7 C8 C13 O1 4.5(7)
C11 C12 C13 C8 5.2(8)
C35 C12 C13 C8 -176.2(5)
C11 C12 C13 O1 -179.3(5)
C35 C12 C13 O1 -.7(7)
C14 O1 C13 C8 -90.7(6)
C14 O1 C13 C12 93.6(6)
C13 O1 C14 C15 -175.3(5)
C16 O2 C15 C14 165.6(6)
O1 C14 C15 O2 89.8(7)
C15 O2 C16 C17 115.2(7)
C18 O3 C17 C16 -177.6(5)
O2 C16 C17 O3 -77.1(6)
C17 O3 C18 C19 -174.9(5)
C20 O4 C19 C18 -67.7(7)
O3 C18 C19 O4 84.5(7)
C19 O4 C20 C21 -173.2(5)
C22 O5 C21 C20 177.0(5)
O4 C20 C21 O5 -165.2(6)
C21 O5 C22 C28 -84.2(7)
C21 O5 C22 C23 99.5(6)
C28 C22 C23 C25 .0(8)
O5 C22 C23 C25 176.1(5)
C28 C22 C23 C24 176.0(5)
O5 C22 C23 C24 -8.0(8)
C3 C2 C24 C23 -122.3(6)
C1 C2 C24 C23 56.0(7)
C22 C23 C24 C2 50.0(7)
C25 C23 C24 C2 -134.2(5)
C22 C23 C25 C26 .6(8)
C24 C23 C25 C26 -175.5(5)
C23 C25 C26 C27 .0(9)
C25 C26 C27 C28 -1.2(9)
C23 C22 C28 C27 -1.1(8)
O5 C22 C28 C27 -177.3(5)
C23 C22 C28 C29 -179.4(5)
O5 C22 C28 C29 4.4(8)
C26 C27 C28 C22 1.7(8)
C26 C27 C28 C29 -179.9(6)
C22 C28 C29 C30 -47.8(9)
C27 C28 C29 C30 133.9(6)
C28 C29 C30 C36 -36.9(9)
C28 C29 C30 C31 146.7(6)
C36 C30 C31 C32 -.6(9)
C29 C30 C31 C32 176.2(6)
C30 C31 C32 C33 .4(10)
C31 C32 C33 C34 -1.2(10)
C32 C33 C34 C36 2.0(9)
C32 C33 C34 C35 -175.8(6)
C11 C12 C35 C34 -118.5(6)
C13 C12 C35 C34 63.0(8)
C33 C34 C35 C12 -154.4(6)
C36 C34 C35 C12 28.0(9)
C37 O6 C36 C30 -86.1(6)
C37 O6 C36 C34 98.0(5)
C31 C30 C36 O6 -174.3(5)
C29 C30 C36 O6 9.2(8)
C31 C30 C36 C34 1.5(8)
C29 C30 C36 C34 -175.0(5)
C33 C34 C36 O6 173.6(5)
C35 C34 C36 O6 -8.8(8)
C33 C34 C36 C30 -2.2(8)
C35 C34 C36 C30 175.4(5)
C36 O6 C37 C38 174.5(4)
C39 O7 C38 C37 175.3(5)
O6 C37 C38 O7 174.8(4)
C38 O7 C39 C40 88.5(6)
C41 N C40 C39 59.8(7)
S N C40 C39 -100.1(5)
O7 C39 C40 N 175.0(5)
C40 N C41 C42 62.9(7)
S N C41 C42 -137.7(4)
C43 O8 C42 C41 -168.3(5)
N C41 C42 O8 -84.3(6)
C42 O8 C43 C44 163.4(5)
C1 O9 C44 C43 136.0(5)
O8 C43 C44 O9 74.5(6)
O11 S C45 C46 140.5(4)
O10 S C45 C46 10.4(5)
N S C45 C46 -104.6(5)
O11 S C45 C50 -44.9(5)
O10 S C45 C50 -175.0(4)
N S C45 C50 70.0(5)
C50 C45 C46 C47 .5(8)
S C45 C46 C47 175.2(4)
C45 C46 C47 C48 -2.1(9)
C46 C47 C48 C49 2.9(8)
C46 C47 C48 C51 -178.1(6)
C47 C48 C49 C50 -2.2(9)
C51 C48 C49 C50 178.8(6)
C48 C49 C50 C45 .7(9)
C46 C45 C50 C49 .2(9)
S C45 C50 C49 -174.5(5)

loop_
_cod_related_entry_id
_cod_related_entry_database
_cod_related_entry_code
1 ChemSpider 21135503
